data_1572441
loop_
_publ_author_name
'Corfield, Peter W. R.'
'Salvi, Paul'

_publ_section_title
;
 Poly[tris(2-aminobutan-1-ol)copper(II) [hexakis-\m2-cyanido-\k12
 C:N-tetracopper(I)] bis(2-aminobutan-1-olato)aquacopper(II) monohydrate]
;
_journal_coeditor_code BH4088
_journal_issue 8
_journal_name_full IUCrData
_journal_paper_doi 10.1107/S2414314624008459
_journal_volume 9
_journal_year 2024
_chemical_absolute_configuration ad
_chemical_formula_iupac
;
[Cu (C4 H11 N1 O1)3] [Cu4 (C N)6], [Cu (C4 H10 N1 O1)2 (H2 O1)], H2 O
;
_chemical_formula_moiety
;
C8 H22 Cu N2 O3 2+, C6 Cu4 N6 2-, C12 H33 Cu N3 O3, H2 O
;
_chemical_formula_sum 'C26 H57 Cu6 N11 O7'
_chemical_formula_weight 1017.06
_chemical_name_systematic
;
Poly[tris(2-aminobutan-1-ol)copper(II)
[hexakis-\m~2~-cyanido-\k^12^<i>C</i>:<i>N</i>-tetracopper(I)]
bis(2-aminobutan-1-olato)aquacopper(II) monohydrate]
;
_space_group_crystal_system monoclinic
_space_group_IT_number 4
_space_group_name_Hall 'P 2yb'
_space_group_name_H-M_alt 'P 1 21 1'
_atom_sites_solution_hydrogens mixed
_atom_sites_solution_primary direct
_atom_sites_solution_secondary difmap
_audit_creation_method SHELXL-2019/3
_cell_angle_alpha 90
_cell_angle_beta 91.4860(10)
_cell_angle_gamma 90
_cell_formula_units_Z 2
_cell_length_a 11.1008(2)
_cell_length_b 14.9561(3)
_cell_length_c 12.7221(2)
_cell_measurement_reflns_used 5040
_cell_measurement_temperature 297(2)
_cell_measurement_theta_max 27.5
_cell_measurement_theta_min 1.0
_cell_volume 2111.47(7)
_computing_cell_refinement
;
SCALEPACK (Otwinowski & Minor, 1997)
;
_computing_data_collection
;
KappaCCD Server Software (Nonius, 1997)
;
_computing_data_reduction
;
DENZO and SCALEPACK (Otwinowski & Minor, 1997)
;
_computing_molecular_graphics
;
ORTEPIII (Burnett & Johnson, 1996)
;
_computing_publication_material
;
publCIF (Westrip, 2010)
;
_computing_structure_refinement
;
<i>SHELXL2019/2</i> (Sheldrick, 2015)
;
_computing_structure_solution
;
SHELXS97 (Sheldrick, 2008)
;
_diffrn_ambient_temperature 297(2)
_diffrn_detector_area_resol_mean 9
_diffrn_measured_fraction_theta_full 0.996
_diffrn_measured_fraction_theta_max 0.997
_diffrn_measurement_device_type 'Enraf--Nonius KappaCCD'
_diffrn_measurement_method 'combination of \w and \f scans'
_diffrn_radiation_monochromator graphite
_diffrn_radiation_type MoK\a
_diffrn_radiation_wavelength 0.7107
_diffrn_reflns_av_R_equivalents 0.0379
_diffrn_reflns_av_unetI/netI 0.0379
_diffrn_reflns_limit_h_max 13
_diffrn_reflns_limit_h_min -13
_diffrn_reflns_limit_k_max 18
_diffrn_reflns_limit_k_min -18
_diffrn_reflns_limit_l_max 15
_diffrn_reflns_limit_l_min -15
_diffrn_reflns_number 41170
_diffrn_reflns_theta_full 25.241
_diffrn_reflns_theta_max 26.371
_diffrn_reflns_theta_min 2.724
_diffrn_source 'fine-focus sealed tube'
_exptl_absorpt_coefficient_mu 3.018
_exptl_absorpt_correction_T_max 0.62
_exptl_absorpt_correction_T_min 0.47
_exptl_absorpt_correction_type multi-scan
_exptl_absorpt_process_details
;
(SADABS; Krause <i>et al.</i>,  2015)
;
_exptl_crystal_colour blue
_exptl_crystal_density_diffrn 1.600
_exptl_crystal_description plate
_exptl_crystal_F_000 1040
_exptl_crystal_size_max 0.330
_exptl_crystal_size_mid 0.300
_exptl_crystal_size_min 0.040
_refine_diff_density_max 0.527
_refine_diff_density_min -0.356
_refine_ls_abs_structure_details
;
Flack <i>x</i> determined using 2729 quotients
[(<i>I</i>^+^)-(<i>I</i>^-^)]/[(<i>I</i>^+^)+(<i>I</i>^-^)]
(Parsons <i>et al.</i>,  2013)
;
_refine_ls_abs_structure_Flack -0.002(6)
_refine_ls_extinction_method none
_refine_ls_goodness_of_fit_ref 1.126
_refine_ls_hydrogen_treatment mixed
_refine_ls_matrix_type full
_refine_ls_number_parameters 488
_refine_ls_number_reflns 8587
_refine_ls_number_restraints 56
_refine_ls_restrained_S_all 1.126
_refine_ls_R_factor_all 0.0641
_refine_ls_R_factor_gt 0.0303
_refine_ls_shift/su_max 0.000
_refine_ls_shift/su_mean 0.000
_refine_ls_structure_factor_coef Fsqd
_refine_ls_weighting_details 'w=1/[\s^2^(Fo^2^)+(0.0396P)^2^+0.5870P] where P=(Fo^2^+2Fc^2^)/3'
_refine_ls_weighting_scheme calc
_refine_ls_wR_factor_gt 0.0747
_refine_ls_wR_factor_ref 0.0938
_reflns_number_gt 6363
_reflns_number_total 8587
_reflns_threshold_expression 'I > 2\s(I)'
_cod_data_source_file bh4088.cif
_cod_data_source_block I
_cod_original_sg_symbol_H-M 'P 21'
_cod_database_code 1572441
_shelx_estimated_absorpt_t_min 0.436
_shelx_estimated_absorpt_t_max 0.889

loop_
_space_group_symop_operation_xyz
'x, y, z'
'-x, y+1/2, -z'

loop_
_atom_site_type_symbol
_atom_site_label
_atom_site_fract_x
_atom_site_fract_y
_atom_site_fract_z
_atom_site_U_iso_or_equiv
_atom_site_adp_type
_atom_site_calc_flag
_atom_site_occupancy
_atom_site_disorder_assembly
_atom_site_disorder_group
Cu Cu1 0.13212(7) 0.73559(5) 0.34410(6) 0.0649(2) Uani d 1 . .
Cu Cu2 0.11909(7) 0.06380(5) 0.40774(6) 0.0615(2) Uani d 1 . .
Cu Cu3 0.37743(8) 0.56666(6) 0.08561(6) 0.0665(2) Uani d 1 . .
Cu Cu4 0.37261(8) 0.23970(6) 0.16423(6) 0.0702(3) Uani d 1 . .
Cu Cu5 0.40743(6) 0.34502(6) 0.81097(5) 0.0576(2) Uani d 1 . .
Cu Cu6 0.32863(6) 0.51268(6) 0.49443(5) 0.05431(19) Uani d 1 . .
C C1 0.1237(5) 0.8626(5) 0.3695(5) 0.0665(16) Uani d 0.5 . .
N N1 0.1171(6) 0.9375(5) 0.3827(5) 0.0643(16) Uani d 0.5 . .
N C1N 0.1237(5) 0.8626(5) 0.3695(5) 0.0665(16) Uani d 0.5 . .
C N1C 0.1171(6) 0.9375(5) 0.3827(5) 0.0643(16) Uani d 0.5 . .
N C2 -0.0198(5) 0.1648(4) 0.5751(5) 0.062(2) Uani d 0.69(8) . .
C N2 0.0352(6) 0.1255(4) 0.5153(6) 0.064(2) Uani d 0.69(8) . .
C C2N -0.0198(5) 0.1648(4) 0.5751(5) 0.062(2) Uani d 0.31(8) . .
N N2C 0.0352(6) 0.1255(4) 0.5153(6) 0.064(2) Uani d 0.31(8) . .
C C3 0.2250(6) 0.6736(4) 0.2436(5) 0.065(2) Uani d 0.70(8) . .
N N3 0.2810(7) 0.6341(4) 0.1838(5) 0.072(2) Uani d 0.70(8) . .
N C3N 0.2250(6) 0.6736(4) 0.2436(5) 0.065(2) Uani d 0.30(8) . .
C N3C 0.2810(7) 0.6341(4) 0.1838(5) 0.072(2) Uani d 0.30(8) . .
N C4 0.2166(6) 0.1360(4) 0.3143(5) 0.070(2) Uani d 0.65(8) . .
C N4 0.2754(7) 0.1768(4) 0.2599(5) 0.067(2) Uani d 0.65(8) . .
C C4N 0.2166(6) 0.1360(4) 0.3143(5) 0.070(2) Uani d 0.35(8) . .
N N4C 0.2754(7) 0.1768(4) 0.2599(5) 0.067(2) Uani d 0.35(8) . .
C C5 0.3725(6) 0.4402(5) 0.1119(6) 0.0741(19) Uani d 0.5 . .
N N5 0.3719(6) 0.3657(5) 0.1318(5) 0.0722(18) Uani d 0.5 . .
N C5N 0.3725(6) 0.4402(5) 0.1119(6) 0.0741(19) Uani d 0.5 . .
C N5C 0.3719(6) 0.3657(5) 0.1318(5) 0.0722(18) Uani d 0.5 . .
C C6 0.4684(7) 0.6317(5) -0.0145(6) 0.068(3) Uani d 0.79(8) . .
N N6 0.5232(6) 0.6729(4) -0.0720(5) 0.073(2) Uani d 0.79(8) . .
N C6N 0.4684(7) 0.6317(5) -0.0145(6) 0.068(3) Uani d 0.21(8) . .
C N6C 0.5232(6) 0.6729(4) -0.0720(5) 0.073(2) Uani d 0.21(8) . .
O O11 0.2742(4) 0.3548(3) 0.7144(3) 0.0645(11) Uani d 1 . .
C C12 0.1803(7) 0.2945(6) 0.7398(6) 0.087(2) Uani d 1 . .
H H12A 0.193103 0.237710 0.705079 0.130 Uiso calc 1 . .
H H12B 0.103570 0.318424 0.714813 0.130 Uiso calc 1 . .
C C13 0.1774(6) 0.2804(6) 0.8570(6) 0.0756(19) Uani d 1 . .
H H13 0.151893 0.336224 0.889999 0.091 Uiso calc 1 . .
N N14 0.3041(5) 0.2619(5) 0.8902(5) 0.086(2) Uani d 1 . .
H H14A 0.323150 0.205475 0.875983 0.103 Uiso calc 1 . .
H H14B 0.314170 0.270814 0.959086 0.103 Uiso calc 1 . .
C C15 0.0893(8) 0.2057(8) 0.8872(8) 0.122(4) Uani d 1 . .
H H15A 0.010376 0.218608 0.856436 0.183 Uiso calc 1 . .
H H15B 0.116589 0.149459 0.858193 0.183 Uiso calc 1 . .
C C16 0.0792(12) 0.1963(12) 1.0034(10) 0.186(7) Uani d 1 . .
H H16A 0.023536 0.149157 1.018496 0.279 Uiso calc 1 . .
H H16B 0.156787 0.182288 1.034068 0.279 Uiso calc 1 . .
H H16C 0.050601 0.251419 1.032311 0.279 Uiso calc 1 . .
O O21 0.4974(4) 0.4360(3) 0.7441(4) 0.0777(14) Uani d 1 . .
C C22 0.6035(6) 0.4630(5) 0.8017(6) 0.0705(18) Uani d 1 . .
H H22A 0.584489 0.511926 0.848575 0.106 Uiso calc 1 . .
H H22B 0.663782 0.483664 0.753506 0.106 Uiso calc 1 . .
C C23 0.6513(5) 0.3858(4) 0.8637(5) 0.0548(15) Uani d 1 . .
H H23 0.685262 0.343004 0.814279 0.066 Uiso calc 1 A 1
N N24 0.5486(5) 0.3439(5) 0.9111(5) 0.0836(18) Uani d 1 . .
H H24A 0.530199 0.373036 0.969548 0.100 Uiso calc 1 . .
H H24B 0.566803 0.287729 0.928435 0.100 Uiso calc 1 . .
C C25A 0.7491(7) 0.4097(6) 0.9434(6) 0.087(2) Uani d 0.615(19) B 1
H H25A 0.715832 0.452718 0.991801 0.131 Uiso calc 0.615(19) B 1
H H25B 0.768278 0.356241 0.983695 0.131 Uiso calc 0.615(19) B 1
C C26A 0.8629(12) 0.4466(11) 0.9055(12) 0.105(6) Uani d 0.615(19) B 1
H H26A 0.916415 0.458570 0.964309 0.158 Uiso calc 0.615(19) B 1
H H26B 0.899646 0.404146 0.859638 0.158 Uiso calc 0.615(19) B 1
H H26C 0.846953 0.501075 0.867783 0.158 Uiso calc 0.615(19) B 1
C C25B 0.7491(7) 0.4097(6) 0.9434(6) 0.087(2) Uani d 0.385(19) B 2
H H25C 0.812559 0.441743 0.908386 0.131 Uiso calc 0.385(19) B 2
H H25D 0.716001 0.449316 0.995693 0.131 Uiso calc 0.385(19) B 2
C C26B 0.800(3) 0.333(3) 0.995(3) 0.183(19) Uani d 0.385(19) B 2
H H26D 0.861208 0.351890 1.044754 0.275 Uiso calc 0.385(19) B 2
H H26E 0.737698 0.301833 1.031250 0.275 Uiso calc 0.385(19) B 2
H H26F 0.834263 0.294260 0.943935 0.275 Uiso calc 0.385(19) B 2
O O31 0.4789(3) 0.5107(4) 0.5782(3) 0.0656(11) Uani d 1 . .
H H31 0.463(3) 0.482(4) 0.629(2) 0.098 Uiso d 1 . .
C C32 0.5749(7) 0.4743(6) 0.5192(6) 0.088(3) Uani d 1 . .
H H32A 0.567285 0.409806 0.515361 0.132 Uiso calc 1 . .
H H32B 0.651678 0.488503 0.553397 0.132 Uiso calc 1 . .
C C33 0.5695(7) 0.5132(7) 0.4117(6) 0.090(2) Uani d 1 . .
H H33 0.588182 0.577133 0.416693 0.108 Uiso calc 1 . .
N N34 0.4426(5) 0.5031(5) 0.3742(4) 0.0810(16) Uani d 1 . .
H H34A 0.433250 0.450112 0.343149 0.097 Uiso calc 1 . .
H H34B 0.425159 0.545258 0.326937 0.097 Uiso calc 1 . .
C C35 0.6643(9) 0.4674(11) 0.3387(8) 0.143(5) Uani d 1 . .
H H35A 0.741267 0.463956 0.376384 0.214 Uiso calc 1 . .
H H35B 0.638242 0.406805 0.323281 0.214 Uiso calc 1 . .
C C36 0.6806(13) 0.5143(16) 0.2409(11) 0.211(8) Uani d 1 . .
H H36A 0.739051 0.483414 0.200114 0.316 Uiso calc 1 . .
H H36B 0.605266 0.516790 0.202262 0.316 Uiso calc 1 . .
H H36C 0.708348 0.573973 0.255395 0.316 Uiso calc 1 . .
O O41 0.3128(6) 0.6792(4) 0.5131(5) 0.0905(16) Uani d 1 . .
H H41 0.389(2) 0.678(6) 0.522(4) 0.08(3) Uiso d 1 . .
C C42 0.2553(9) 0.6937(6) 0.6109(7) 0.092(2) Uani d 1 . .
H H42A 0.170783 0.706689 0.597084 0.138 Uiso calc 1 . .
H H42B 0.291188 0.745625 0.645029 0.138 Uiso calc 1 . .
C C43 0.2652(7) 0.6162(5) 0.6833(6) 0.0704(18) Uani d 1 . .
H H43 0.349305 0.610567 0.707766 0.084 Uiso calc 1 . .
N N44 0.2308(5) 0.5340(3) 0.6244(4) 0.0595(13) Uani d 1 . .
H H44A 0.153248 0.537659 0.605269 0.071 Uiso calc 1 . .
H H44B 0.239458 0.487169 0.667042 0.071 Uiso calc 1 . .
C C45 0.1859(9) 0.6301(6) 0.7794(7) 0.095(2) Uani d 1 . .
H H45A 0.214013 0.682983 0.816758 0.142 Uiso calc 1 . .
H H45B 0.104046 0.641692 0.754587 0.142 Uiso calc 1 . .
C C46 0.1839(11) 0.5535(8) 0.8555(8) 0.127(4) Uani d 1 . .
H H46A 0.132451 0.568038 0.912492 0.190 Uiso calc 1 . .
H H46B 0.153872 0.500987 0.820125 0.190 Uiso calc 1 . .
H H46C 0.264076 0.542367 0.882430 0.190 Uiso calc 1 . .
O O51 0.2942(4) 0.3516(3) 0.5143(3) 0.0560(9) Uani d 1 . .
H H51 0.291(3) 0.356(3) 0.5790(19) 0.027(12) Uiso d 1 . .
C C52 0.1759(5) 0.3430(4) 0.4693(5) 0.0578(14) Uani d 1 . .
H H52A 0.117561 0.363766 0.519200 0.087 Uiso calc 1 . .
H H52B 0.159421 0.280502 0.454484 0.087 Uiso calc 1 . .
C C53 0.1630(5) 0.3962(4) 0.3695(5) 0.0533(14) Uani d 1 . .
H H53 0.226567 0.377331 0.322218 0.064 Uiso calc 1 . .
N N54 0.1840(5) 0.4926(3) 0.3971(4) 0.0601(14) Uani d 1 . .
H H54A 0.118635 0.513874 0.427577 0.072 Uiso calc 1 . .
H H54B 0.194089 0.523440 0.338158 0.072 Uiso calc 1 . .
C C55 0.0431(7) 0.3810(6) 0.3142(6) 0.082(2) Uani d 1 . .
H H55A 0.034408 0.317527 0.300018 0.123 Uiso calc 1 . .
H H55B -0.020229 0.397982 0.361328 0.123 Uiso calc 1 . .
C C56 0.0252(9) 0.4310(8) 0.2130(7) 0.112(3) Uani d 1 . .
H H56A -0.052989 0.417512 0.183150 0.169 Uiso calc 1 . .
H H56B 0.031257 0.494045 0.226158 0.169 Uiso calc 1 . .
H H56C 0.085993 0.413444 0.164737 0.169 Uiso calc 1 . .
O O1 0.4541(8) 0.2308(8) 0.4517(12) 0.197(5) Uani d 1 . .
H H1A 0.423(13) 0.282(4) 0.457(14) 0.237 Uiso d 1 . .
H H1B 0.396(9) 0.195(8) 0.446(15) 0.237 Uiso d 1 . .
O O2 0.4949(10) 0.2175(9) 0.6993(9) 0.186(4) Uani d 1 . .
H H2A 0.493(13) 0.235(13) 0.632(5) 0.224 Uiso d 1 . .
H H2B 0.574(4) 0.224(12) 0.710(11) 0.224 Uiso d 1 . .

loop_
_atom_site_aniso_label
_atom_site_aniso_U_11
_atom_site_aniso_U_22
_atom_site_aniso_U_33
_atom_site_aniso_U_12
_atom_site_aniso_U_13
_atom_site_aniso_U_23
Cu1 0.0717(5) 0.0490(4) 0.0752(5) -0.0008(4) 0.0231(4) 0.0030(4)
Cu2 0.0585(5) 0.0502(4) 0.0764(5) 0.0024(4) 0.0170(4) -0.0054(4)
Cu3 0.0797(6) 0.0571(5) 0.0638(5) -0.0017(4) 0.0217(4) 0.0020(4)
Cu4 0.0902(6) 0.0590(5) 0.0625(5) 0.0025(4) 0.0238(4) 0.0030(4)
Cu5 0.0527(4) 0.0638(5) 0.0564(4) -0.0085(4) 0.0025(3) 0.0137(4)
Cu6 0.0534(4) 0.0505(4) 0.0588(4) -0.0034(3) -0.0018(3) 0.0070(3)
C1 0.063(4) 0.059(5) 0.079(4) -0.003(3) 0.022(3) 0.003(3)
N1 0.064(4) 0.052(5) 0.078(4) -0.004(3) 0.022(3) -0.004(3)
C1N 0.063(4) 0.059(5) 0.079(4) -0.003(3) 0.022(3) 0.003(3)
N1C 0.064(4) 0.052(5) 0.078(4) -0.004(3) 0.022(3) -0.004(3)
C2 0.059(4) 0.045(3) 0.082(4) -0.008(3) 0.028(3) -0.007(3)
N2 0.062(4) 0.045(4) 0.087(5) -0.011(3) 0.024(4) 0.002(3)
C2N 0.059(4) 0.045(3) 0.082(4) -0.008(3) 0.028(3) -0.007(3)
N2C 0.062(4) 0.045(4) 0.087(5) -0.011(3) 0.024(4) 0.002(3)
C3 0.080(5) 0.042(4) 0.074(5) -0.002(3) 0.024(4) 0.008(3)
N3 0.099(5) 0.047(3) 0.073(4) 0.003(3) 0.037(4) 0.004(3)
C3N 0.080(5) 0.042(4) 0.074(5) -0.002(3) 0.024(4) 0.008(3)
N3C 0.099(5) 0.047(3) 0.073(4) 0.003(3) 0.037(4) 0.004(3)
C4 0.094(5) 0.039(3) 0.079(4) -0.001(3) 0.038(4) -0.010(3)
N4 0.091(5) 0.046(4) 0.066(4) 0.007(3) 0.032(4) -0.004(3)
C4N 0.094(5) 0.039(3) 0.079(4) -0.001(3) 0.038(4) -0.010(3)
N4C 0.091(5) 0.046(4) 0.066(4) 0.007(3) 0.032(4) -0.004(3)
C5 0.087(5) 0.061(5) 0.075(4) -0.001(3) 0.032(4) 0.001(4)
N5 0.094(5) 0.055(5) 0.069(4) 0.004(3) 0.031(3) -0.003(3)
C5N 0.087(5) 0.061(5) 0.075(4) -0.001(3) 0.032(4) 0.001(4)
N5C 0.094(5) 0.055(5) 0.069(4) 0.004(3) 0.031(3) -0.003(3)
C6 0.085(5) 0.060(4) 0.062(4) -0.002(4) 0.025(4) -0.012(3)
N6 0.090(5) 0.059(4) 0.072(4) -0.006(3) 0.037(4) -0.005(3)
C6N 0.085(5) 0.060(4) 0.062(4) -0.002(4) 0.025(4) -0.012(3)
N6C 0.090(5) 0.059(4) 0.072(4) -0.006(3) 0.037(4) -0.005(3)
O11 0.056(2) 0.075(3) 0.063(2) -0.013(2) 0.0006(18) 0.017(2)
C12 0.063(4) 0.113(6) 0.083(5) -0.030(4) -0.010(4) 0.035(5)
C13 0.057(4) 0.090(5) 0.080(5) -0.015(4) 0.005(3) 0.021(4)
N14 0.073(4) 0.108(5) 0.075(4) -0.026(3) -0.009(3) 0.034(4)
C15 0.078(6) 0.163(10) 0.125(7) -0.050(6) 0.005(5) 0.050(7)
C16 0.152(11) 0.261(19) 0.145(9) -0.095(12) 0.027(9) 0.079(11)
O21 0.070(3) 0.083(3) 0.080(3) -0.026(2) -0.013(2) 0.034(3)
C22 0.069(4) 0.059(4) 0.083(5) -0.015(3) -0.008(4) 0.007(4)
C23 0.056(4) 0.052(4) 0.057(3) -0.005(3) 0.007(3) -0.003(3)
N24 0.071(4) 0.106(5) 0.073(4) -0.029(4) -0.009(3) 0.037(4)
C25A 0.073(5) 0.103(6) 0.085(5) -0.020(4) -0.009(4) 0.006(4)
C26A 0.066(8) 0.143(13) 0.106(11) -0.030(8) -0.031(7) 0.024(10)
C25B 0.073(5) 0.103(6) 0.085(5) -0.020(4) -0.009(4) 0.006(4)
C26B 0.20(3) 0.15(2) 0.19(3) -0.01(2) -0.14(3) 0.01(2)
O31 0.049(2) 0.084(3) 0.063(2) -0.008(2) 0.0015(19) 0.021(3)
C32 0.053(4) 0.133(8) 0.079(5) 0.003(4) 0.006(4) 0.022(5)
C33 0.069(4) 0.122(6) 0.079(5) -0.026(5) 0.012(4) 0.008(5)
N34 0.076(4) 0.102(5) 0.066(3) -0.001(4) 0.004(3) 0.015(3)
C35 0.079(6) 0.240(16) 0.111(8) 0.006(8) 0.029(6) 0.028(8)
C36 0.159(12) 0.33(2) 0.145(11) -0.043(15) 0.058(10) 0.041(13)
O41 0.105(5) 0.073(3) 0.093(4) -0.018(3) -0.009(3) 0.007(3)
C42 0.116(7) 0.062(5) 0.099(6) -0.001(4) -0.007(5) -0.015(4)
C43 0.073(4) 0.062(4) 0.076(4) -0.002(3) -0.006(3) -0.017(3)
N44 0.059(3) 0.056(3) 0.063(3) 0.001(2) -0.001(2) -0.004(2)
C45 0.108(6) 0.089(6) 0.087(5) 0.012(5) 0.006(5) -0.022(4)
C46 0.147(9) 0.134(9) 0.100(7) 0.007(7) 0.033(7) -0.009(6)
O51 0.060(2) 0.052(2) 0.056(2) 0.005(2) 0.0057(18) 0.003(2)
C52 0.058(3) 0.048(3) 0.068(3) -0.005(3) 0.011(3) -0.008(3)
C53 0.054(3) 0.047(3) 0.059(3) 0.005(3) 0.009(3) -0.004(3)
N54 0.064(3) 0.046(3) 0.070(3) 0.009(2) -0.009(3) 0.000(2)
C55 0.071(4) 0.088(5) 0.086(5) -0.005(4) -0.010(4) -0.017(4)
C56 0.100(7) 0.150(10) 0.086(6) 0.009(6) -0.030(5) -0.008(5)
O1 0.133(7) 0.163(8) 0.291(12) 0.067(6) -0.082(8) -0.123(9)
O2 0.173(9) 0.171(10) 0.213(10) 0.032(7) -0.049(8) -0.058(9)

loop_
_atom_type_symbol
_atom_type_description
_atom_type_scat_dispersion_real
_atom_type_scat_dispersion_imag
_atom_type_scat_source
Cu Cu 0.3201 1.2651 'International Tables Vol C Tables 4.2.6.8 and 6.1.1.4'
O O 0.0106 0.0060 'International Tables Vol C Tables 4.2.6.8 and 6.1.1.4'
N N 0.0061 0.0033 'International Tables Vol C Tables 4.2.6.8 and 6.1.1.4'
C C 0.0033 0.0016 'International Tables Vol C Tables 4.2.6.8 and 6.1.1.4'
H H 0.0000 0.0000 'International Tables Vol C Tables 4.2.6.8 and 6.1.1.4'

loop_
_geom_angle_atom_site_label_1
_geom_angle_atom_site_label_2
_geom_angle_atom_site_label_3
_geom_angle_site_symmetry_1
_geom_angle_site_symmetry_3
_geom_angle
_geom_angle_publ_flag
C3 Cu1 C1 . . 128.4(2) ?
C3 Cu1 C2 . 2_556 117.1(3) ?
C1 Cu1 C2 . 2_556 114.3(2) ?
N2 Cu2 N1 . 1_545 126.2(2) ?
N2 Cu2 C4 . . 117.2(2) ?
N1 Cu2 C4 1_545 . 116.6(2) ?
C6 Cu3 C5 . . 129.4(3) ?
C6 Cu3 N3 . . 118.2(3) ?
C5 Cu3 N3 . . 112.3(3) ?
N4 Cu4 N5 . . 128.5(3) ?
N4 Cu4 N6 . 2_645 119.3(3) ?
N5 Cu4 N6 . 2_645 111.8(3) ?
O21 Cu5 O11 . . 93.70(19) ?
O21 Cu5 N14 . . 173.1(3) ?
O11 Cu5 N14 . . 85.8(2) ?
O21 Cu5 N24 . . 83.0(2) ?
O11 Cu5 N24 . . 176.0(3) ?
N14 Cu5 N24 . . 97.2(2) ?
O21 Cu5 O2 . . 94.2(3) ?
O11 Cu5 O2 . . 89.9(3) ?
N14 Cu5 O2 . . 92.7(4) ?
N24 Cu5 O2 . . 92.6(3) ?
O31 Cu6 N34 . . 82.5(2) ?
O31 Cu6 N54 . . 169.3(2) ?
N34 Cu6 N54 . . 91.7(2) ?
O31 Cu6 N44 . . 91.45(19) ?
N34 Cu6 N44 . . 172.1(3) ?
N54 Cu6 N44 . . 95.1(2) ?
O31 Cu6 O51 . . 93.57(19) ?
N34 Cu6 O51 . . 96.3(2) ?
N54 Cu6 O51 . . 78.11(17) ?
N44 Cu6 O51 . . 89.00(17) ?
O31 Cu6 O41 . . 91.4(2) ?
N34 Cu6 O41 . . 100.9(3) ?
N54 Cu6 O41 . . 98.56(19) ?
N44 Cu6 O41 . . 74.1(2) ?
O51 Cu6 O41 . . 162.51(17) ?
N1 C1 Cu1 . . 178.6(6) ?
C1 N1 Cu2 . 1_565 175.5(6) ?
N2 C2 Cu1 . 2_546 170.1(6) ?
C2 N2 Cu2 . . 175.7(7) ?
N3 C3 Cu1 . . 178.4(5) ?
C3 N3 Cu3 . . 178.8(6) ?
N4 C4 Cu2 . . 178.5(6) ?
C4 N4 Cu4 . . 177.0(6) ?
N5 C5 Cu3 . . 177.0(7) ?
C5 N5 Cu4 . . 179.3(6) ?
N6 C6 Cu3 . . 177.6(6) ?
C6 N6 Cu4 . 2_655 175.7(7) ?
C12 O11 Cu5 . . 111.5(4) ?
O11 C12 C13 . . 110.4(6) ?
O11 C12 H12A . . 109.6 ?
C13 C12 H12A . . 109.6 ?
O11 C12 H12B . . 109.6 ?
C13 C12 H12B . . 109.6 ?
H12A C12 H12B . . 108.1 ?
N14 C13 C12 . . 105.3(6) ?
N14 C13 C15 . . 113.4(7) ?
C12 C13 C15 . . 112.3(7) ?
N14 C13 H13 . . 108.6 ?
C12 C13 H13 . . 108.6 ?
C15 C13 H13 . . 108.6 ?
C13 N14 Cu5 . . 107.1(4) ?
C13 N14 H14A . . 110.3 ?
Cu5 N14 H14A . . 110.3 ?
C13 N14 H14B . . 110.3 ?
Cu5 N14 H14B . . 110.3 ?
H14A N14 H14B . . 108.5 ?
C16 C15 C13 . . 112.4(9) ?
C16 C15 H15A . . 109.1 ?
C13 C15 H15A . . 109.1 ?
C16 C15 H15B . . 109.1 ?
C13 C15 H15B . . 109.1 ?
H15A C15 H15B . . 107.9 ?
C15 C16 H16A . . 109.5 ?
C15 C16 H16B . . 109.5 ?
H16A C16 H16B . . 109.5 ?
C15 C16 H16C . . 109.5 ?
H16A C16 H16C . . 109.5 ?
H16B C16 H16C . . 109.5 ?
C22 O21 Cu5 . . 114.1(4) ?
O21 C22 C23 . . 109.3(5) ?
O21 C22 H22A . . 109.8 ?
C23 C22 H22A . . 109.8 ?
O21 C22 H22B . . 109.8 ?
C23 C22 H22B . . 109.8 ?
H22A C22 H22B . . 108.3 ?
N24 C23 C22 . . 106.4(5) ?
N24 C23 C25B . . 112.6(6) ?
C22 C23 C25B . . 114.4(6) ?
N24 C23 C25A . . 112.6(6) ?
C22 C23 C25A . . 114.4(6) ?
N24 C23 H23 . . 107.7 ?
C22 C23 H23 . . 107.7 ?
C25A C23 H23 . . 107.7 ?
C23 N24 Cu5 . . 110.2(4) ?
C23 N24 H24A . . 109.6 ?
Cu5 N24 H24A . . 109.6 ?
C23 N24 H24B . . 109.6 ?
Cu5 N24 H24B . . 109.6 ?
H24A N24 H24B . . 108.1 ?
C26A C25A C23 . . 118.5(8) ?
C26A C25A H25A . . 107.7 ?
C23 C25A H25A . . 107.7 ?
C26A C25A H25B . . 107.7 ?
C23 C25A H25B . . 107.7 ?
H25A C25A H25B . . 107.1 ?
C25A C26A H26A . . 109.5 ?
C25A C26A H26B . . 109.5 ?
H26A C26A H26B . . 109.5 ?
C25A C26A H26C . . 109.5 ?
H26A C26A H26C . . 109.5 ?
H26B C26A H26C . . 109.5 ?
C26B C25B C23 . . 112.8(14) ?
C26B C25B H25C . . 109.0 ?
C23 C25B H25C . . 109.0 ?
C26B C25B H25D . . 109.0 ?
C23 C25B H25D . . 109.0 ?
H25C C25B H25D . . 107.8 ?
C25B C26B H26D . . 109.5 ?
C25B C26B H26E . . 109.5 ?
H26D C26B H26E . . 109.5 ?
C25B C26B H26F . . 109.5 ?
H26D C26B H26F . . 109.5 ?
H26E C26B H26F . . 109.5 ?
C32 O31 Cu6 . . 110.9(4) ?
C32 O31 H31 . . 114(3) ?
Cu6 O31 H31 . . 104(3) ?
O31 C32 C33 . . 108.8(7) ?
O31 C32 H32A . . 109.9 ?
C33 C32 H32A . . 109.9 ?
O31 C32 H32B . . 109.9 ?
C33 C32 H32B . . 109.9 ?
H32A C32 H32B . . 108.3 ?
N34 C33 C32 . . 105.7(6) ?
N34 C33 C35 . . 114.1(7) ?
C32 C33 C35 . . 111.1(8) ?
N34 C33 H33 . . 108.6 ?
C32 C33 H33 . . 108.6 ?
C35 C33 H33 . . 108.6 ?
C33 N34 Cu6 . . 111.0(4) ?
C33 N34 H34A . . 109.4 ?
Cu6 N34 H34A . . 109.4 ?
C33 N34 H34B . . 109.4 ?
Cu6 N34 H34B . . 109.4 ?
H34A N34 H34B . . 108.0 ?
C36 C35 C33 . . 113.4(13) ?
C36 C35 H35A . . 108.9 ?
C33 C35 H35A . . 108.9 ?
C36 C35 H35B . . 108.9 ?
C33 C35 H35B . . 108.9 ?
H35A C35 H35B . . 107.7 ?
C35 C36 H36A . . 109.5 ?
C35 C36 H36B . . 109.5 ?
H36A C36 H36B . . 109.5 ?
C35 C36 H36C . . 109.5 ?
H36A C36 H36C . . 109.5 ?
H36B C36 H36C . . 109.5 ?
C42 O41 Cu6 . . 105.5(5) ?
C42 O41 H41 . . 111(3) ?
Cu6 O41 H41 . . 85(6) ?
O41 C42 C43 . . 113.2(7) ?
O41 C42 H42A . . 108.9 ?
C43 C42 H42A . . 108.9 ?
O41 C42 H42B . . 108.9 ?
C43 C42 H42B . . 108.9 ?
H42A C42 H42B . . 107.7 ?
C42 C43 N44 . . 108.6(6) ?
C42 C43 C45 . . 110.7(7) ?
N44 C43 C45 . . 111.6(6) ?
C42 C43 H43 . . 108.6 ?
N44 C43 H43 . . 108.6 ?
C45 C43 H43 . . 108.6 ?
C43 N44 Cu6 . . 113.9(4) ?
C43 N44 H44A . . 108.8 ?
Cu6 N44 H44A . . 108.8 ?
C43 N44 H44B . . 108.8 ?
Cu6 N44 H44B . . 108.8 ?
H44A N44 H44B . . 107.7 ?
C46 C45 C43 . . 115.3(7) ?
C46 C45 H45A . . 108.4 ?
C43 C45 H45A . . 108.4 ?
C46 C45 H45B . . 108.4 ?
C43 C45 H45B . . 108.4 ?
H45A C45 H45B . . 107.5 ?
C45 C46 H46A . . 109.5 ?
C45 C46 H46B . . 109.5 ?
H46A C46 H46B . . 109.5 ?
C45 C46 H46C . . 109.5 ?
H46A C46 H46C . . 109.5 ?
H46B C46 H46C . . 109.5 ?
C52 O51 Cu6 . . 101.1(3) ?
C52 O51 H51 . . 110(2) ?
Cu6 O51 H51 . . 92(4) ?
O51 C52 C53 . . 111.0(5) ?
O51 C52 H52A . . 109.4 ?
C53 C52 H52A . . 109.4 ?
O51 C52 H52B . . 109.4 ?
C53 C52 H52B . . 109.4 ?
H52A C52 H52B . . 108.0 ?
N54 C53 C52 . . 107.5(5) ?
N54 C53 C55 . . 112.6(5) ?
C52 C53 C55 . . 112.2(5) ?
N54 C53 H53 . . 108.1 ?
C52 C53 H53 . . 108.1 ?
C55 C53 H53 . . 108.1 ?
C53 N54 Cu6 . . 113.7(4) ?
C53 N54 H54A . . 108.8 ?
Cu6 N54 H54A . . 108.8 ?
C53 N54 H54B . . 108.8 ?
Cu6 N54 H54B . . 108.8 ?
H54A N54 H54B . . 107.7 ?
C56 C55 C53 . . 114.9(7) ?
C56 C55 H55A . . 108.5 ?
C53 C55 H55A . . 108.5 ?
C56 C55 H55B . . 108.5 ?
C53 C55 H55B . . 108.5 ?
H55A C55 H55B . . 107.5 ?
C55 C56 H56A . . 109.5 ?
C55 C56 H56B . . 109.5 ?
H56A C56 H56B . . 109.5 ?
C55 C56 H56C . . 109.5 ?
H56A C56 H56C . . 109.5 ?
H56B C56 H56C . . 109.5 ?
H1A O1 H1B . . 106(5) ?
Cu5 O2 H2A . . 108(10) ?
Cu5 O2 H2B . . 103(10) ?
H2A O2 H2B . . 96(4) ?

loop_
_geom_bond_atom_site_label_1
_geom_bond_atom_site_label_2
_geom_bond_site_symmetry_2
_geom_bond_distance
_geom_bond_publ_flag
Cu1 C3 . 1.904(7) ?
Cu1 C1 . 1.930(7) ?
Cu1 C2 2_556 1.949(6) ?
Cu2 N2 . 1.912(7) ?
Cu2 N1 1_545 1.915(7) ?
Cu2 C4 . 1.954(7) ?
Cu3 C6 . 1.912(8) ?
Cu3 C5 . 1.922(8) ?
Cu3 N3 . 1.947(7) ?
Cu4 N4 . 1.897(7) ?
Cu4 N5 . 1.929(8) ?
Cu4 N6 2_645 1.945(7) ?
Cu5 O21 . 1.901(4) ?
Cu5 O11 . 1.904(4) ?
Cu5 N14 . 1.984(6) ?
Cu5 N24 . 1.994(5) ?
Cu5 O2 . 2.582(12) ?
Cu6 O31 . 1.956(4) ?
Cu6 N34 . 2.015(6) ?
Cu6 N54 . 2.025(5) ?
Cu6 N44 . 2.027(5) ?
Cu6 O51 . 2.453(5) ?
Cu6 O41 . 2.508(6) ?
C1 N1 . 1.135(8) ?
C2 N2 . 1.150(8) ?
C3 N3 . 1.158(8) ?
C4 N4 . 1.141(8) ?
C5 N5 . 1.142(8) ?
C6 N6 . 1.144(8) ?
O11 C12 . 1.422(8) ?
C12 C13 . 1.506(10) ?
C12 H12A . 0.9700 ?
C12 H12B . 0.9700 ?
C13 N14 . 1.484(9) ?
C13 C15 . 1.540(11) ?
C13 H13 . 0.9800 ?
N14 H14A . 0.8900 ?
N14 H14B . 0.8900 ?
C15 C16 . 1.492(14) ?
C15 H15A . 0.9700 ?
C15 H15B . 0.9700 ?
C16 H16A . 0.9600 ?
C16 H16B . 0.9600 ?
C16 H16C . 0.9600 ?
O21 C22 . 1.430(8) ?
C22 C23 . 1.489(9) ?
C22 H22A . 0.9700 ?
C22 H22B . 0.9700 ?
C23 N24 . 1.447(8) ?
C23 C25B . 1.509(10) ?
C23 C25A . 1.509(10) ?
C23 H23 . 0.9800 ?
N24 H24A . 0.8900 ?
N24 H24B . 0.8900 ?
C25A C26A . 1.471(15) ?
C25A H25A . 0.9700 ?
C25A H25B . 0.9700 ?
C26A H26A . 0.9600 ?
C26A H26B . 0.9600 ?
C26A H26C . 0.9600 ?
C25B C26B . 1.43(3) ?
C25B H25C . 0.9700 ?
C25B H25D . 0.9700 ?
C26B H26D . 0.9600 ?
C26B H26E . 0.9600 ?
C26B H26F . 0.9600 ?
O31 C32 . 1.427(9) ?
O31 H31 . 0.80(3) ?
C32 C33 . 1.486(11) ?
C32 H32A . 0.9700 ?
C32 H32B . 0.9700 ?
C33 N34 . 1.483(9) ?
C33 C35 . 1.578(14) ?
C33 H33 . 0.9800 ?
N34 H34A . 0.8900 ?
N34 H34B . 0.8900 ?
C35 C36 . 1.443(16) ?
C35 H35A . 0.9700 ?
C35 H35B . 0.9700 ?
C36 H36A . 0.9600 ?
C36 H36B . 0.9600 ?
C36 H36C . 0.9600 ?
O41 C42 . 1.429(10) ?
O41 H41 . 0.86(3) ?
C42 C43 . 1.483(11) ?
C42 H42A . 0.9700 ?
C42 H42B . 0.9700 ?
C43 N44 . 1.485(8) ?
C43 C45 . 1.538(11) ?
C43 H43 . 0.9800 ?
N44 H44A . 0.8900 ?
N44 H44B . 0.8900 ?
C45 C46 . 1.501(13) ?
C45 H45A . 0.9700 ?
C45 H45B . 0.9700 ?
C46 H46A . 0.9600 ?
C46 H46B . 0.9600 ?
C46 H46C . 0.9600 ?
O51 C52 . 1.424(7) ?
O51 H51 . 0.83(2) ?
C52 C53 . 1.503(9) ?
C52 H52A . 0.9700 ?
C52 H52B . 0.9700 ?
C53 N54 . 1.500(8) ?
C53 C55 . 1.506(9) ?
C53 H53 . 0.9800 ?
N54 H54A . 0.8900 ?
N54 H54B . 0.8900 ?
C55 C56 . 1.498(12) ?
C55 H55A . 0.9700 ?
C55 H55B . 0.9700 ?
C56 H56A . 0.9600 ?
C56 H56B . 0.9600 ?
C56 H56C . 0.9600 ?
O1 H1A . 0.84(3) ?
O1 H1B . 0.84(3) ?
O2 H2A . 0.90(3) ?
O2 H2B . 0.89(3) ?

loop_
_geom_hbond_atom_site_label_D
_geom_hbond_atom_site_label_H
_geom_hbond_atom_site_label_A
_geom_hbond_site_symmetry_A
_geom_hbond_distance_DH
_geom_hbond_distance_HA
_geom_hbond_distance_DA
_geom_hbond_angle_DHA
_geom_hbond_publ_flag
O31 H31 O21 . 0.80(3) 1.66(2) 2.393(6) 152(4) yes
O51 H51 O11 . 0.83(2) 1.74(3) 2.562(6) 174(5) yes
N44 H44B O11 . 0.89 2.10 2.950(7) 158.8 yes
O41 H41 O1 2_656 0.86(3) 1.93(5) 2.726(10) 154(9) yes
N54 H54A C2 2_556 0.89 2.51 3.180(7) 132.6 yes
O1 H1A O51 . 0.84(3) 1.93(10) 2.669(9) 146(16) yes
O2 H2B N3 2_646 0.89(3) 2.47(12) 3.125(13) 130(13) yes

loop_
_geom_torsion_atom_site_label_1
_geom_torsion_atom_site_label_2
_geom_torsion_atom_site_label_3
_geom_torsion_atom_site_label_4
_geom_torsion_site_symmetry_1
_geom_torsion_site_symmetry_2
_geom_torsion_site_symmetry_3
_geom_torsion_site_symmetry_4
_geom_torsion
_geom_torsion_publ_flag
Cu5 O11 C12 C13 . . . . 31.8(8) ?
O11 C12 C13 N14 . . . . -48.1(9) ?
O11 C12 C13 C15 . . . . -171.9(8) ?
C12 C13 N14 Cu5 . . . . 41.0(7) ?
C15 C13 N14 Cu5 . . . . 164.1(7) ?
N14 C13 C15 C16 . . . . 65.2(13) ?
C12 C13 C15 C16 . . . . -175.6(10) ?
Cu5 O21 C22 C23 . . . . 30.5(7) ?
O21 C22 C23 N24 . . . . -44.1(8) ?
O21 C22 C23 C25B . . . . -169.0(6) ?
O21 C22 C23 C25A . . . . -169.0(6) ?
C22 C23 N24 Cu5 . . . . 38.3(7) ?
C25B C23 N24 Cu5 . . . . 164.4(6) ?
C25A C23 N24 Cu5 . . . . 164.4(6) ?
N24 C23 C25A C26A . . . . 175.4(10) ?
C22 C23 C25A C26A . . . . -62.9(12) ?
N24 C23 C25B C26B . . . . 63(2) ?
C22 C23 C25B C26B . . . . -175(2) ?
Cu6 O31 C32 C33 . . . . 44.0(8) ?
O31 C32 C33 N34 . . . . -49.2(10) ?
O31 C32 C33 C35 . . . . -173.5(8) ?
C32 C33 N34 Cu6 . . . . 32.6(9) ?
C35 C33 N34 Cu6 . . . . 155.1(7) ?
N34 C33 C35 C36 . . . . 72.6(14) ?
C32 C33 C35 C36 . . . . -167.9(11) ?
Cu6 O41 C42 C43 . . . . 21.0(8) ?
O41 C42 C43 N44 . . . . -48.5(9) ?
O41 C42 C43 C45 . . . . -171.4(7) ?
C42 C43 N44 Cu6 . . . . 56.3(7) ?
C45 C43 N44 Cu6 . . . . 178.6(5) ?
C42 C43 C45 C46 . . . . 176.9(8) ?
N44 C43 C45 C46 . . . . 55.8(10) ?
Cu6 O51 C52 C53 . . . . 43.5(5) ?
O51 C52 C53 N54 . . . . -61.6(6) ?
O51 C52 C53 C55 . . . . 174.1(5) ?
C52 C53 N54 Cu6 . . . . 45.2(5) ?
C55 C53 N54 Cu6 . . . . 169.3(5) ?
N54 C53 C55 C56 . . . . 59.6(9) ?
C52 C53 C55 C56 . . . . -179.0(7) ?
